data_7055082
loop_
_publ_author_name
'Karami, Kazem'
'Lighvan, Zohreh Mehri'
'Barzani, Somayeh Asgari'
'Faal, Ali Yeganeh'
'Poshteh-Shirani, Marziyeh'
'Khayamian, Taghi'
'Eigner, V\'aclav'
'Du\<sek, Michal'

_publ_section_title
;
 Design and synthesis of a novel trinuclear palladium(ii) complex
 containing an oxime chelate ligand: determining the interaction mechanism
 with the DNA groove and BSA site I by spectroscopic and molecular
 dynamics simulation approaches
;
_journal_issue 11
_journal_name_full 'New J. Chem.'
_journal_page_first 8708
_journal_paper_doi 10.1039/C5NJ01280E
_journal_volume 39
_journal_year 2015
_chemical_formula_moiety 'C42 H30 Cl6 N6 O6 Pd3, 5 (O)'
_chemical_formula_sum 'C42 H30 Cl6 N6 O11 Pd3'
_chemical_formula_weight 1326.7
_chemical_name_systematic ' ?'
_space_group_IT_number 148
_symmetry_cell_setting trigonal
_symmetry_Int_Tables_number 148
_symmetry_space_group_name_Hall '-R 3'
_symmetry_space_group_name_H-M 'R -3 :H'
_audit_update_record
;
2015-04-06 deposited with the CCDC.
2015-08-26 downloaded from the CCDC.
;
_cell_angle_alpha 90
_cell_angle_beta 90
_cell_angle_gamma 120
_cell_formula_units_Z 6
_cell_length_a 18.766(3)
_cell_length_b 18.766(3)
_cell_length_c 24.688(2)
_cell_measurement_reflns_used 1546
_cell_measurement_temperature 120.00(10)
_cell_measurement_theta_max 59.45
_cell_measurement_theta_min 4.47
_cell_volume 7529.4(18)
_computing_cell_refinement
;
CrysAlisPro, Agilent Technologies,
Version 1.171.37.33a (release 28-03-2014 CrysAlis171 .NET)
(compiled Mar 28 2014,12:25:20)
;
_computing_data_collection
;
CrysAlisPro, Agilent Technologies,
Version 1.171.37.33a (release 28-03-2014 CrysAlis171 .NET)
(compiled Mar 28 2014,12:25:20)
;
_computing_data_reduction
;
CrysAlisPro, Agilent Technologies,
Version 1.171.37.33a (release 28-03-2014 CrysAlis171 .NET)
(compiled Mar 28 2014,12:25:20)
;
_diffrn_ambient_temperature 120
_diffrn_detector 'CCD plate'
_diffrn_detector_area_resol_mean 5.1873
_diffrn_measured_fraction_theta_full 0.99
_diffrn_measured_fraction_theta_max 0.99
_diffrn_measurement_device 'four-circle diffractometer'
_diffrn_measurement_device_type 'Xcalibur, Atlas, Gemini ultra'
_diffrn_measurement_method '\w scans'
_diffrn_radiation_monochromator mirror
_diffrn_radiation_probe x-ray
_diffrn_radiation_source 'X-ray tube'
_diffrn_radiation_type 'Cu K\a'
_diffrn_radiation_wavelength 1.54184
_diffrn_reflns_av_R_equivalents 0.0978
_diffrn_reflns_av_unetI/netI 0.0727
_diffrn_reflns_limit_h_max 22
_diffrn_reflns_limit_h_min -20
_diffrn_reflns_limit_k_max 21
_diffrn_reflns_limit_k_min -22
_diffrn_reflns_limit_l_max 24
_diffrn_reflns_limit_l_min -29
_diffrn_reflns_number 15119
_diffrn_reflns_theta_full 66.88
_diffrn_reflns_theta_max 66.88
_diffrn_reflns_theta_min 3.26
_diffrn_source 'sealed X-ray tube'
_exptl_absorpt_coefficient_mu 12.05
_exptl_absorpt_correction_T_max 1
_exptl_absorpt_correction_T_min 0.169
_exptl_absorpt_correction_type multi-scan
_exptl_absorpt_process_details
;
CrysAlisPro, Agilent Technologies,
Version 1.171.37.33a (release 28-03-2014 CrysAlis171 .NET)
(compiled Mar 28 2014,12:25:20)
Empirical absorption correction using spherical harmonics,
 implemented in SCALE3 ABSPACK scaling algorithm.
;
_exptl_crystal_density_diffrn 1.7555
_exptl_crystal_F_000 3912
_exptl_crystal_size_max 0.129
_exptl_crystal_size_mid 0.109
_exptl_crystal_size_min 0.047
_refine_diff_density_max 1.31
_refine_diff_density_min -0.42
_refine_ls_extinction_method none
_refine_ls_goodness_of_fit_gt 1.69
_refine_ls_goodness_of_fit_ref 1.37
_refine_ls_hydrogen_treatment constr
_refine_ls_number_constraints 40
_refine_ls_number_parameters 198
_refine_ls_number_reflns 2963
_refine_ls_number_restraints 0
_refine_ls_R_factor_all 0.1268
_refine_ls_R_factor_gt 0.0726
_refine_ls_shift/su_max 0.0463
_refine_ls_shift/su_mean 0.0011
_refine_ls_structure_factor_coef Fsqd
_refine_ls_weighting_details w=1/(\s^2^(I)+0.0016I^2^)
_refine_ls_weighting_scheme sigma
_refine_ls_wR_factor_gt 0.1653
_refine_ls_wR_factor_ref 0.1956
_reflns_number_gt 1478
_reflns_number_total 2963
_reflns_threshold_expression I>3\s(I)
_cod_data_source_file c5nj01280e1.cif
_cod_data_source_block I
_cod_depositor_comments
;
The following automatic conversions were performed:

'_diffrn_radiation_probe' value 'X-ray' changed to 'x-ray' according
to
/usr/data/users/saulius/crontab/automatic-downloads/rss-feeds/RSC/lib/dictionaries/cif_core.dic
dictionary named 'cif_core.dic' version 2.4.2 from 2011-04-26.

Automatic conversion script
Id: cif_fix_values 3271 2015-04-21 07:52:19Z andrius 

 Adding full bibliography for 7055082.cif.
;
_cod_original_cell_volume 7529.4(15)
_cod_original_sg_symbol_H-M 'R -3'
_cod_database_code 7055082

loop_
_space_group_symop_id
_space_group_symop_operation_xyz
1 x,y,z
2 -y,x-y,z
3 -x+y,-x,z
4 -x,-y,-z
5 y,-x+y,-z
6 x-y,x,-z
7 x+2/3,y+1/3,z+1/3
8 -y+2/3,x-y+1/3,z+1/3
9 -x+y+2/3,-x+1/3,z+1/3
10 -x+2/3,-y+1/3,-z+1/3
11 y+2/3,-x+y+1/3,-z+1/3
12 x-y+2/3,x+1/3,-z+1/3
13 x+1/3,y+2/3,z+2/3
14 -y+1/3,x-y+2/3,z+2/3
15 -x+y+1/3,-x+2/3,z+2/3
16 -x+1/3,-y+2/3,-z+2/3
17 y+1/3,-x+y+2/3,-z+2/3
18 x-y+1/3,x+2/3,-z+2/3

loop_
_atom_site_label
_atom_site_type_symbol
_atom_site_fract_x
_atom_site_fract_y
_atom_site_fract_z
_atom_site_adp_type
_atom_site_U_iso_or_equiv
_atom_site_site_symmetry_multiplicity
_atom_site_occupancy
_atom_site_calc_flag
Pd1 Pd 0.01927(7) 0.09708(7) 0.13848(3) Uani 0.0911(6) 18 1 d
Cl1a Cl 0.0906(3) 0.4762(3) 0.19807(18) Uani 0.130(3) 18 1 d
Cl1b Cl 0.0726(4) 0.4748(3) 0.03284(16) Uani 0.133(3) 18 1 d
O1a O 0.1036(6) 0.1211(6) 0.1972(3) Uani 0.098(5) 18 1 d
O1b O 0.1039(6) 0.1206(6) 0.0799(3) Uani 0.098(5) 18 1 d
N1a N -0.0734(8) 0.0641(8) 0.1924(4) Uani 0.093(7) 18 1 d
N1b N -0.0691(7) 0.0648(8) 0.0824(4) Uani 0.093(6) 18 1 d
C1a C -0.0467(10) 0.2006(10) 0.2154(5) Uani 0.099(9) 18 1 d
C2a C 0.0388(9) 0.2451(10) 0.2184(4) Uani 0.095(9) 18 1 d
C3a C 0.0803(10) 0.3301(10) 0.2127(5) Uani 0.100(8) 18 1 d
C4a C 0.0381(12) 0.3712(11) 0.2056(5) Uani 0.108(10) 18 1 d
C5a C -0.0476(11) 0.3270(11) 0.2047(5) Uani 0.108(10) 18 1 d
C6a C -0.0880(11) 0.2432(11) 0.2104(5) Uani 0.108(10) 18 1 d
C7a C -0.0930(9) 0.1101(9) 0.2181(4) Uani 0.091(7) 18 1 d
C1b C -0.0418(9) 0.1992(10) 0.0461(4) Uani 0.093(8) 18 1 d
C2b C 0.0320(10) 0.2517(10) 0.0721(5) Uani 0.102(8) 18 1 d
C3b C 0.0660(10) 0.3362(10) 0.0679(5) Uani 0.105(9) 18 1 d
C4b C 0.0276(11) 0.3693(10) 0.0378(5) Uani 0.106(10) 18 1 d
C5b C -0.0451(11) 0.3177(11) 0.0119(5) Uani 0.107(10) 18 1 d
C6b C -0.0779(10) 0.2350(11) 0.0161(5) Uani 0.104(9) 18 1 d
C7b C -0.0826(10) 0.1095(10) 0.0493(5) Uani 0.103(8) 18 1 d
O1 O 0.019(3) 0.092(3) 0.6557(14) Uiso 0.328(17) 18 1 d
O2 O 0 0 0.679(4) Uiso 0.47(6) 6 1 d
O3 O 0 0 0.411(5) Uiso 0.58(8) 6 1 d
H1c2a H 0.069098 0.217044 0.224526 Uiso 0.1143 18 1 d
H1c3a H 0.139364 0.3603 0.213654 Uiso 0.12 18 1 d
H1c5a H -0.078163 0.355125 0.200119 Uiso 0.1294 18 1 d
H1c6a H -0.147114 0.213368 0.210828 Uiso 0.1301 18 1 d
H1c7a H -0.140973 0.084381 0.240749 Uiso 0.1089 18 1 d
H1c2b H 0.059476 0.229417 0.092995 Uiso 0.1221 18 1 d
H1c3b H 0.116753 0.37215 0.086074 Uiso 0.1254 18 1 d
H1c5b H -0.072537 0.33996 -0.008984 Uiso 0.1287 18 1 d
H1c6b H -0.128269 0.199743 -0.002712 Uiso 0.1249 18 1 d
H1c7b H -0.125299 0.08009 0.023083 Uiso 0.124 18 1 d

loop_
_atom_site_aniso_label
_atom_site_aniso_type_symbol
_atom_site_aniso_U_11
_atom_site_aniso_U_22
_atom_site_aniso_U_33
_atom_site_aniso_U_12
_atom_site_aniso_U_13
_atom_site_aniso_U_23
Pd1 Pd 0.1019(7) 0.1025(7) 0.0704(4) 0.0523(6) -0.0018(4) -0.0002(4)
Cl1a Cl 0.147(4) 0.113(3) 0.131(3) 0.066(3) -0.016(2) -0.013(2)
Cl1b Cl 0.193(5) 0.126(3) 0.105(2) 0.098(3) -0.012(2) -0.005(2)
O1a O 0.103(7) 0.112(7) 0.082(5) 0.056(6) -0.010(4) -0.007(4)
O1b O 0.105(7) 0.109(7) 0.082(4) 0.056(6) 0.005(4) 0.005(4)
N1a N 0.116(9) 0.107(9) 0.069(5) 0.065(8) 0.000(5) 0.000(5)
N1b N 0.107(8) 0.103(9) 0.073(5) 0.056(7) 0.011(5) 0.009(5)
C1a C 0.115(12) 0.125(12) 0.074(6) 0.074(10) -0.004(6) -0.002(6)
C2a C 0.108(11) 0.121(12) 0.074(6) 0.070(9) -0.007(6) -0.015(6)
C3a C 0.096(10) 0.112(12) 0.092(8) 0.052(9) -0.012(6) -0.018(7)
C4a C 0.131(14) 0.123(12) 0.083(7) 0.073(11) -0.005(7) -0.017(7)
C5a C 0.123(13) 0.122(13) 0.097(8) 0.076(11) -0.017(8) -0.024(8)
C6a C 0.121(12) 0.122(13) 0.086(7) 0.063(11) -0.014(7) -0.032(7)
C7a C 0.100(9) 0.103(10) 0.078(6) 0.058(8) 0.002(6) -0.005(6)
C1b C 0.111(10) 0.120(11) 0.065(6) 0.069(9) 0.010(6) 0.003(6)
C2b C 0.110(11) 0.106(11) 0.088(7) 0.053(9) -0.003(7) -0.001(7)
C3b C 0.127(12) 0.105(11) 0.082(7) 0.058(10) 0.004(7) 0.001(6)
C4b C 0.136(13) 0.126(12) 0.075(7) 0.081(11) 0.009(8) 0.004(7)
C5b C 0.132(13) 0.128(13) 0.085(8) 0.083(11) 0.008(8) 0.008(8)
C6b C 0.111(11) 0.128(13) 0.080(7) 0.065(10) 0.007(7) 0.013(7)
C7b C 0.111(11) 0.113(11) 0.081(7) 0.052(9) 0.010(7) 0.002(7)

loop_
_atom_type_symbol
_atom_type_scat_dispersion_real
_atom_type_scat_dispersion_imag
_atom_type_scat_source
C 0.0181 0.0091 'International Tables Vol C tables 4.2.6.8 and 6.1.1.1'
H 0.0000 0.0000 'International Tables Vol C tables 4.2.6.8 and 6.1.1.1'
Cl 0.3639 0.7018 'International Tables Vol C tables 4.2.6.8 and 6.1.1.1'
N 0.0311 0.0180 'International Tables Vol C tables 4.2.6.8 and 6.1.1.1'
O 0.0492 0.0322 'International Tables Vol C tables 4.2.6.8 and 6.1.1.1'
Pd 0.1215 3.9337 'International Tables Vol C tables 4.2.6.8 and 6.1.1.1'

loop_
_geom_angle_atom_site_label_1
_geom_angle_atom_site_label_2
_geom_angle_atom_site_label_3
_geom_angle
O1a Pd1 O1b 91.3(4)
O1a Pd1 N1a 93.1(4)
O1a Pd1 N1b 175.8(4)
O1b Pd1 N1a 174.3(4)
O1b Pd1 N1b 90.7(4)
N1a Pd1 N1b 84.8(4)
Pd1 N1a C7a 128.3(9)
Pd1 N1b C7b 130.2(9)
C2a C1a C6a 118.4(16)
C2a C1a C7a 122(2)
C6a C1a C7a 119.8(15)
C1a C2a C3a 120(2)
C1a C2a H1c2a 120.03
C3a C2a H1c2a 120.03
C2a C3a C4a 120.8(15)
C2a C3a H1c3a 119.62
C4a C3a H1c3a 119.62
C3a C4a C5a 119.3(17)
C4a C5a C6a 120(2)
C4a C5a H1c5a 120.24
C6a C5a H1c5a 120.24
C1a C6a C5a 121.9(17)
C1a C6a H1c6a 119.03
C5a C6a H1c6a 119.02
N1a C7a C1a 124.0(13)
N1a C7a H1c7a 118.01
C1a C7a H1c7a 118.02
C2b C1b C6b 117.4(15)
C2b C1b C7b 123.6(17)
C6b C1b C7b 119.0(13)
C1b C2b C3b 120.0(18)
C1b C2b H1c2b 119.99
C3b C2b H1c2b 119.99
C2b C3b C4b 120.7(14)
C2b C3b H1c3b 119.65
C4b C3b H1c3b 119.65
C3b C4b C5b 119.5(17)
C4b C5b C6b 120(2)
C4b C5b H1c5b 120.22
C6b C5b H1c5b 120.22
C1b C6b C5b 122.9(14)
C1b C6b H1c6b 118.55
C5b C6b H1c6b 118.55
N1b C7b C1b 128.7(12)
N1b C7b H1c7b 115.67
C1b C7b H1c7b 115.67

loop_
_geom_bond_atom_site_label_1
_geom_bond_atom_site_label_2
_geom_bond_distance
Pd1 O1a 2.023(10)
Pd1 O1b 2.027(10)
Pd1 N1a 2.026(12)
Pd1 N1b 2.008(11)
N1a C7a 1.26(2)
N1b C7b 1.28(2)
C1a C2a 1.39(2)
C1a C6a 1.37(3)
C1a C7a 1.47(2)
C2a C3a 1.39(2)
C2a H1c2a 0.96
C3a C4a 1.36(3)
C3a H1c3a 0.96
C4a C5a 1.39(3)
C5a C6a 1.37(3)
C5a H1c5a 0.96
C6a H1c6a 0.96
C7a H1c7a 0.96
C1b C2b 1.392(18)
C1b C6b 1.38(3)
C1b C7b 1.46(2)
C2b C3b 1.39(2)
C2b H1c2b 0.96
C3b C4b 1.38(3)
C3b H1c3b 0.96
C4b C5b 1.37(2)
C5b C6b 1.36(3)
C5b H1c5b 0.96
C6b H1c6b 0.96
C7b H1c7b 0.96

loop_
_geom_hbond_atom_site_label_D
_geom_hbond_atom_site_label_H
_geom_hbond_atom_site_label_A
_geom_hbond_distance_DH
_geom_hbond_distance_HA
_geom_hbond_distance_DA
_geom_hbond_angle_DHA
C2a H1c2a O1a 0.96 2.30 3.16(3) 149.24
